data_4500969
loop_
_publ_author_name
'Lu, Huijie'
'Zhu, Yanyan'
'Chen, Nan'
'Gao, Yongchao'
'Guo, Xiaofang'
'Li, Gang'
'Tang, Mingsheng'

_publ_section_title
;
 Ligand-Directed Assembly of a Series of Complexes Bearing Thiourea-Based
 Carboxylates
;
_journal_issue 12
_journal_name_full 'Crystal Growth &amp; Design'
_journal_page_first 5241
_journal_paper_doi 10.1021/cg200564d
_journal_volume 11
_journal_year 2011
_chemical_formula_sum 'C65 H56 N14 Nd2 O19 S4'
_chemical_formula_weight 1753.96
_chemical_name_systematic
; 
 ? 
;
_space_group_IT_number 2
_symmetry_cell_setting triclinic
_symmetry_space_group_name_Hall '-P 1'
_symmetry_space_group_name_H-M 'P -1'
_atom_sites_solution_hydrogens geom
_atom_sites_solution_primary direct
_atom_sites_solution_secondary difmap
_audit_creation_method SHELXL-97
_cell_angle_alpha 64.73(3)
_cell_angle_beta 77.09(3)
_cell_angle_gamma 79.67(3)
_cell_formula_units_Z 1
_cell_length_a 11.081(2)
_cell_length_b 13.384(3)
_cell_length_c 14.003(3)
_cell_measurement_reflns_used 5098
_cell_measurement_temperature 293(2)
_cell_measurement_theta_max 27.8924
_cell_measurement_theta_min 1.8143
_cell_volume 1822.2(8)
_computing_cell_refinement 'CrystalClear (Rigaku/MSC Inc., 2006)'
_computing_data_collection 'CrystalClear (Rigaku/MSC Inc., 2006)'
_computing_data_reduction 'CrystalClear (Rigaku/MSC Inc., 2006)'
_computing_molecular_graphics SHELXTL
_computing_publication_material SHELXTL
_computing_structure_refinement 'SHELXL-97 (Sheldrick, 2008)'
_computing_structure_solution 'SHELXL-97 (Sheldrick, 2008)'
_diffrn_ambient_temperature 293(2)
_diffrn_detector_area_resol_mean 28.5714
_diffrn_measured_fraction_theta_full 0.993
_diffrn_measured_fraction_theta_max 0.993
_diffrn_measurement_device_type 'Rigaku Saturn'
_diffrn_measurement_method \w
_diffrn_radiation_monochromator graphite
_diffrn_radiation_source 'fine-focus sealed tube'
_diffrn_radiation_type MoK\a
_diffrn_radiation_wavelength 0.71073
_diffrn_reflns_av_R_equivalents 0.0431
_diffrn_reflns_av_sigmaI/netI 0.0661
_diffrn_reflns_limit_h_max 14
_diffrn_reflns_limit_h_min -14
_diffrn_reflns_limit_k_max 17
_diffrn_reflns_limit_k_min -17
_diffrn_reflns_limit_l_max 18
_diffrn_reflns_limit_l_min -18
_diffrn_reflns_number 22787
_diffrn_reflns_theta_full 27.89
_diffrn_reflns_theta_max 27.89
_diffrn_reflns_theta_min 1.63
_exptl_absorpt_coefficient_mu 1.603
_exptl_absorpt_correction_T_max 0.7950
_exptl_absorpt_correction_T_min 0.7399
_exptl_absorpt_correction_type multi-scan
_exptl_absorpt_process_details sadabs
_exptl_crystal_colour Lilac
_exptl_crystal_density_diffrn 1.598
_exptl_crystal_density_method 'not measured'
_exptl_crystal_description Platelike
_exptl_crystal_F_000 880
_exptl_crystal_size_max 0.20
_exptl_crystal_size_mid 0.18
_exptl_crystal_size_min 0.15
_refine_diff_density_max 1.170
_refine_diff_density_min -1.262
_refine_diff_density_rms 0.194
_refine_ls_extinction_method none
_refine_ls_goodness_of_fit_ref 1.022
_refine_ls_hydrogen_treatment constr
_refine_ls_matrix_type full
_refine_ls_number_parameters 473
_refine_ls_number_reflns 8654
_refine_ls_number_restraints 0
_refine_ls_restrained_S_all 1.022
_refine_ls_R_factor_all 0.0659
_refine_ls_R_factor_gt 0.0537
_refine_ls_shift/su_max 0.052
_refine_ls_shift/su_mean 0.005
_refine_ls_structure_factor_coef Fsqd
_refine_ls_weighting_details 'calc w=1/[\s^2^(Fo^2^)+(0.1000P)^2^+0.0000P] where P=(Fo^2^+2Fc^2^)/3'
_refine_ls_weighting_scheme calc
_refine_ls_wR_factor_gt 0.1455
_refine_ls_wR_factor_ref 0.1643
_reflns_number_gt 7416
_reflns_number_total 8654
_reflns_threshold_expression >2sigma(I)
_cod_data_source_file cg200564d_si_003.cif
_cod_data_source_block p-1
_cod_depositor_comments
;
The following automatic conversions were performed:

'_symmetry_cell_setting' value 'Triclinic' changed to 'triclinic'
according to /home/saulius/struct/CIF-dictionaries/cif_core.dic
dictionary named 'cif_core.dic' version 2.4.1 from
2010-06-29.

'_exptl_absorpt_correction_type' value 'Multi-scan'
changed to 'multi-scan' according to
/home/saulius/struct/CIF-dictionaries/cif_core.dic dictionary named
'cif_core.dic' version 2.4.1 from 2010-06-29.

Automatic conversion script
Id: cif_fix_values 1715 2011-07-08 13:25:40Z adriana 
;
_cod_original_cell_volume 1822.2(7)
_cod_original_sg_symbol_H-M p-1
_cod_database_code 4500969

loop_
_symmetry_equiv_pos_as_xyz
'x, y, z'
'-x, -y, -z'

loop_
_atom_site_label
_atom_site_type_symbol
_atom_site_fract_x
_atom_site_fract_y
_atom_site_fract_z
_atom_site_U_iso_or_equiv
_atom_site_adp_type
_atom_site_occupancy
_atom_site_symmetry_multiplicity
_atom_site_calc_flag
_atom_site_refinement_flags
Nd1 Nd 0.46047(2) 0.115909(19) 0.55993(2) 0.03332(11) Uani 1 1 d .
S1 S 0.52111(16) 0.33495(14) 0.10642(16) 0.0638(5) Uani 1 1 d .
S2 S 1.0289(3) -0.2309(2) 0.6769(3) 0.1198(12) Uani 1 1 d .
O1 O 0.5855(4) 0.2354(3) 0.3896(3) 0.0464(9) Uani 1 1 d .
O2 O 0.5728(4) 0.0717(3) 0.3932(3) 0.0420(9) Uani 1 1 d .
O3 O 0.6592(4) 0.0136(3) 0.5895(4) 0.0477(10) Uani 1 1 d .
O4 O 0.3134(4) 0.1371(3) 0.4475(3) 0.0484(10) Uani 1 1 d .
O5 O 0.2810(5) 0.0931(4) 0.7105(5) 0.0795(16) Uani 1 1 d .
O6 O 0.4557(6) 0.0181(5) 0.7629(4) 0.0765(15) Uani 1 1 d .
O7 O 0.2856(9) 0.0030(6) 0.8792(5) 0.126(3) Uani 1 1 d .
O8 O 0.7365(5) -0.4740(4) 0.8088(5) 0.0781(15) Uani 1 1 d .
O9 O 0.8515(5) 0.4804(4) 0.1226(4) 0.0702(14) Uani 1 1 d .
N1 N 0.5423(5) 0.2399(4) 0.6288(4) 0.0469(11) Uani 1 1 d .
N2 N 0.3390(5) 0.3138(3) 0.5313(4) 0.0423(10) Uani 1 1 d .
N3 N 0.3403(8) 0.0380(5) 0.7862(5) 0.074(2) Uani 1 1 d .
N4 N 0.7259(5) 0.3050(4) 0.1854(4) 0.0436(11) Uani 1 1 d .
H4A H 0.7914 0.3287 0.1886 0.052 Uiso 1 1 d R
N5 N 0.6665(5) 0.4862(4) 0.0757(4) 0.0470(11) Uani 1 1 d .
H5A H 0.6122 0.5303 0.0379 0.056 Uiso 1 1 d R
N6 N 0.7888(6) -0.2654(5) 0.7355(5) 0.0727(19) Uani 1 1 d .
H6A H 0.7333 -0.3111 0.7566 0.087 Uiso 1 1 d R
N7 N 0.9315(6) -0.4200(4) 0.7673(5) 0.0650(16) Uani 1 1 d .
H7A H 1.0083 -0.4453 0.7701 0.078 Uiso 1 1 d R
C1 C 0.6160(5) 0.1666(4) 0.3480(4) 0.0364(11) Uani 1 1 d .
C2 C 0.7054(6) 0.1897(4) 0.2455(5) 0.0434(12) Uani 1 1 d .
H2A H 0.7845 0.1472 0.2614 0.052 Uiso 1 1 calc R
H2B H 0.6743 0.1640 0.2012 0.052 Uiso 1 1 calc R
C3 C 0.6448(5) 0.3755(5) 0.1253(4) 0.0439(12) Uani 1 1 d .
C4 C 0.7638(6) 0.5350(5) 0.0793(5) 0.0523(15) Uani 1 1 d .
C5 C 0.7567(8) 0.6561(5) 0.0289(5) 0.0600(18) Uani 1 1 d .
C6 C 0.8645(9) 0.7071(7) -0.0217(7) 0.088(3) Uani 1 1 d .
H6B H 0.9392 0.6629 -0.0243 0.105 Uiso 1 1 calc R
C7 C 0.8663(13) 0.8178(8) -0.0674(9) 0.110(3) Uani 1 1 d .
H7B H 0.9398 0.8503 -0.1043 0.132 Uiso 1 1 calc R
C8 C 0.7612(13) 0.8788(8) -0.0584(9) 0.110(3) Uani 1 1 d .
H8A H 0.7634 0.9553 -0.0872 0.132 Uiso 1 1 calc R
C9 C 0.6453(12) 0.8365(8) -0.0083(8) 0.110(4) Uani 1 1 d .
H9A H 0.5724 0.8826 -0.0045 0.132 Uiso 1 1 calc R
C10 C 0.6464(11) 0.7191(6) 0.0362(7) 0.086(3) Uani 1 1 d .
H10A H 0.5730 0.6856 0.0698 0.103 Uiso 1 1 calc R
C11 C 0.6958(5) -0.0862(5) 0.6067(5) 0.0429(13) Uani 1 1 d .
C12 C 0.7445(9) -0.1493(6) 0.7115(7) 0.080(3) Uani 1 1 d .
H12A H 0.8122 -0.1118 0.7107 0.097 Uiso 1 1 calc R
H12B H 0.6788 -0.1458 0.7691 0.097 Uiso 1 1 calc R
C13 C 0.9071(8) -0.3066(6) 0.7276(7) 0.073(2) Uani 1 1 d .
C14 C 0.8494(6) -0.4975(6) 0.8030(5) 0.0526(15) Uani 1 1 d .
C15 C 0.9037(6) -0.6127(5) 0.8328(5) 0.0466(13) Uani 1 1 d .
C16 C 1.0200(6) -0.6401(6) 0.7848(5) 0.0592(17) Uani 1 1 d .
H16A H 1.0683 -0.5842 0.7349 0.071 Uiso 1 1 calc R
C17 C 1.0650(9) -0.7485(7) 0.8095(7) 0.086(3) Uani 1 1 d .
H17A H 1.1435 -0.7668 0.7772 0.103 Uiso 1 1 calc R
C18 C 0.9918(11) -0.8307(7) 0.8836(8) 0.094(3) Uani 1 1 d .
H18A H 1.0215 -0.9047 0.8997 0.113 Uiso 1 1 calc R
C19 C 0.8767(10) -0.8061(7) 0.9339(7) 0.082(3) Uani 1 1 d .
H19A H 0.8298 -0.8626 0.9848 0.099 Uiso 1 1 calc R
C20 C 0.8317(7) -0.6970(7) 0.9083(5) 0.0650(18) Uani 1 1 d .
H20A H 0.7533 -0.6791 0.9411 0.078 Uiso 1 1 calc R
C21 C 0.2415(6) 0.3528(5) 0.4802(5) 0.0548(16) Uani 1 1 d .
H21A H 0.2194 0.3117 0.4485 0.066 Uiso 1 1 calc R
C22 C 0.1703(7) 0.4540(5) 0.4721(6) 0.0633(18) Uani 1 1 d .
H22A H 0.1030 0.4793 0.4356 0.076 Uiso 1 1 calc R
C23 C 0.2027(7) 0.5138(5) 0.5191(6) 0.0635(19) Uani 1 1 d .
H23A H 0.1564 0.5804 0.5148 0.076 Uiso 1 1 calc R
C24 C 0.3029(6) 0.4774(4) 0.5730(5) 0.0502(15) Uani 1 1 d .
C25 C 0.3429(8) 0.5372(5) 0.6218(6) 0.0611(19) Uani 1 1 d .
H25A H 0.2976 0.6031 0.6209 0.073 Uiso 1 1 calc R
C26 C 0.4431(7) 0.5009(5) 0.6685(5) 0.0575(18) Uani 1 1 d .
H26A H 0.4676 0.5433 0.6976 0.069 Uiso 1 1 calc R
C27 C 0.5145(6) 0.3992(5) 0.6755(5) 0.0514(15) Uani 1 1 d .
C28 C 0.6180(7) 0.3590(6) 0.7229(6) 0.066(2) Uani 1 1 d .
H28A H 0.6436 0.3978 0.7552 0.079 Uiso 1 1 calc R
C29 C 0.6844(8) 0.2627(7) 0.7234(6) 0.073(2) Uani 1 1 d .
H29A H 0.7555 0.2354 0.7550 0.087 Uiso 1 1 calc R
C30 C 0.6423(7) 0.2054(6) 0.6746(6) 0.0626(18) Uani 1 1 d .
H30A H 0.6876 0.1398 0.6748 0.075 Uiso 1 1 calc R
C31 C 0.4772(6) 0.3365(4) 0.6284(4) 0.0424(12) Uani 1 1 d .
C32 C 0.3710(5) 0.3757(4) 0.5766(4) 0.0412(12) Uani 1 1 d .
O10 O 0.0018(16) 0.9022(14) 0.3704(15) 0.131(6) Uani 0.50 1 d P
H10 H 0.0116 0.9109 0.3077 0.157 Uiso 0.50 1 d PR
C33 C 0.034(2) 0.796(2) 0.431(2) 0.139(11) Uani 0.50 1 d P
H33A H 0.0582 0.7548 0.3871 0.208 Uiso 0.50 1 calc PR
H33B H -0.0350 0.7653 0.4853 0.208 Uiso 0.50 1 calc PR
H33C H 0.1029 0.7922 0.4643 0.208 Uiso 0.50 1 calc PR

loop_
_atom_site_aniso_label
_atom_site_aniso_U_11
_atom_site_aniso_U_22
_atom_site_aniso_U_33
_atom_site_aniso_U_23
_atom_site_aniso_U_13
_atom_site_aniso_U_12
Nd1 0.04325(18) 0.02280(17) 0.03824(17) -0.01649(12) -0.00954(12) 0.00065(11)
S1 0.0528(9) 0.0450(9) 0.0830(12) -0.0104(8) -0.0156(9) -0.0137(7)
S2 0.125(2) 0.0557(14) 0.153(3) 0.0094(15) -0.070(2) -0.0219(14)
O1 0.067(3) 0.0270(19) 0.047(2) -0.0194(17) 0.0007(19) -0.0093(17)
O2 0.059(2) 0.0231(18) 0.045(2) -0.0141(15) -0.0067(18) -0.0074(16)
O3 0.050(2) 0.038(2) 0.068(3) -0.029(2) -0.024(2) 0.0056(17)
O4 0.056(2) 0.045(2) 0.061(2) -0.035(2) -0.027(2) 0.0092(18)
O5 0.076(3) 0.062(3) 0.079(4) -0.029(3) 0.019(3) 0.009(3)
O6 0.108(5) 0.069(3) 0.053(3) -0.020(3) -0.013(3) -0.021(3)
O7 0.202(8) 0.084(5) 0.066(4) -0.032(3) 0.054(5) -0.038(5)
O8 0.064(3) 0.069(3) 0.115(5) -0.054(3) -0.022(3) 0.012(3)
O9 0.067(3) 0.049(3) 0.084(4) -0.004(2) -0.028(3) -0.020(2)
N1 0.053(3) 0.045(3) 0.052(3) -0.028(2) -0.011(2) -0.003(2)
N2 0.057(3) 0.027(2) 0.048(3) -0.022(2) -0.008(2) 0.000(2)
N3 0.122(6) 0.043(3) 0.052(3) -0.027(3) 0.020(4) -0.019(4)
N4 0.052(3) 0.029(2) 0.044(2) -0.0093(19) -0.007(2) -0.007(2)
N5 0.056(3) 0.032(2) 0.047(3) -0.007(2) -0.010(2) -0.009(2)
N6 0.094(5) 0.047(3) 0.098(5) -0.037(3) -0.061(4) 0.018(3)
N7 0.061(3) 0.042(3) 0.091(4) -0.018(3) -0.037(3) 0.007(3)
C1 0.047(3) 0.023(2) 0.038(3) -0.012(2) -0.004(2) -0.004(2)
C2 0.054(3) 0.030(3) 0.045(3) -0.015(2) -0.007(3) -0.004(2)
C3 0.051(3) 0.037(3) 0.040(3) -0.016(2) 0.005(2) -0.009(2)
C4 0.063(4) 0.045(3) 0.045(3) -0.011(3) -0.009(3) -0.015(3)
C5 0.094(5) 0.040(3) 0.050(3) -0.010(3) -0.032(4) -0.013(4)
C6 0.115(7) 0.062(5) 0.071(5) 0.012(4) -0.043(5) -0.037(5)
C7 0.185(11) 0.058(5) 0.090(4) -0.003(4) -0.052(7) -0.055(5)
C8 0.185(11) 0.058(5) 0.090(4) -0.003(4) -0.052(7) -0.055(5)
C9 0.172(11) 0.073(6) 0.096(7) -0.039(6) -0.057(8) 0.018(7)
C10 0.145(9) 0.046(4) 0.070(5) -0.023(4) -0.024(5) -0.012(5)
C11 0.038(3) 0.040(3) 0.064(4) -0.032(3) -0.018(3) 0.005(2)
C12 0.114(7) 0.052(4) 0.105(6) -0.045(4) -0.074(6) 0.023(4)
C13 0.091(6) 0.048(4) 0.090(5) -0.024(4) -0.058(5) 0.012(4)
C14 0.049(3) 0.058(4) 0.062(4) -0.034(3) -0.018(3) 0.005(3)
C15 0.056(3) 0.046(3) 0.043(3) -0.023(3) -0.011(3) -0.001(3)
C16 0.058(4) 0.051(4) 0.055(4) -0.018(3) -0.002(3) 0.007(3)
C17 0.098(6) 0.062(5) 0.090(6) -0.036(5) -0.011(5) 0.021(5)
C18 0.151(10) 0.051(5) 0.085(6) -0.026(5) -0.045(7) 0.010(5)
C19 0.122(8) 0.061(5) 0.062(5) -0.007(4) -0.024(5) -0.037(5)
C20 0.072(5) 0.077(5) 0.048(4) -0.028(4) -0.004(3) -0.014(4)
C21 0.063(4) 0.046(4) 0.058(4) -0.027(3) -0.018(3) 0.014(3)
C22 0.061(4) 0.045(4) 0.074(5) -0.021(3) -0.011(3) 0.014(3)
C23 0.077(5) 0.031(3) 0.074(4) -0.026(3) 0.000(4) 0.009(3)
C24 0.067(4) 0.028(3) 0.049(3) -0.017(2) 0.010(3) -0.009(3)
C25 0.090(5) 0.032(3) 0.061(4) -0.031(3) 0.018(4) -0.012(3)
C26 0.081(5) 0.044(4) 0.057(4) -0.036(3) 0.015(3) -0.024(3)
C27 0.068(4) 0.040(3) 0.053(3) -0.026(3) 0.002(3) -0.020(3)
C28 0.086(5) 0.065(5) 0.071(4) -0.046(4) -0.008(4) -0.030(4)
C29 0.079(5) 0.086(6) 0.080(5) -0.050(5) -0.028(4) -0.012(4)
C30 0.065(4) 0.061(4) 0.084(5) -0.045(4) -0.023(4) -0.004(3)
C31 0.058(3) 0.031(3) 0.039(3) -0.018(2) 0.006(2) -0.016(2)
C32 0.055(3) 0.024(2) 0.042(3) -0.017(2) 0.008(2) -0.007(2)
O10 0.136(14) 0.122(13) 0.154(15) -0.077(12) -0.004(12) -0.030(11)
C33 0.108(17) 0.17(2) 0.20(3) -0.16(2) 0.053(17) -0.051(17)

loop_
_atom_type_symbol
_atom_type_description
_atom_type_scat_dispersion_real
_atom_type_scat_dispersion_imag
_atom_type_scat_source
C C 0.0033 0.0016 'International Tables Vol C Tables 4.2.6.8 and 6.1.1.4'
H H 0.0000 0.0000 'International Tables Vol C Tables 4.2.6.8 and 6.1.1.4'
N N 0.0061 0.0033 'International Tables Vol C Tables 4.2.6.8 and 6.1.1.4'
Nd Nd -0.1943 3.0179 'International Tables Vol C Tables 4.2.6.8 and 6.1.1.4'
O O 0.0106 0.0060 'International Tables Vol C Tables 4.2.6.8 and 6.1.1.4'
S S 0.1246 0.1234 'International Tables Vol C Tables 4.2.6.8 and 6.1.1.4'

loop_
_geom_angle_atom_site_label_1
_geom_angle_atom_site_label_2
_geom_angle_atom_site_label_3
_geom_angle
_geom_angle_site_symmetry_1
_geom_angle_site_symmetry_3
O2 Nd1 O3 75.22(13) 2_656 .
O2 Nd1 O4 77.68(13) 2_656 .
O3 Nd1 O4 134.83(13) . .
O2 Nd1 O1 125.05(13) 2_656 .
O3 Nd1 O1 82.33(15) . .
O4 Nd1 O1 84.56(15) . .
O2 Nd1 O5 80.47(16) 2_656 .
O3 Nd1 O5 121.68(18) . .
O4 Nd1 O5 87.95(19) . .
O1 Nd1 O5 150.69(15) . .
O2 Nd1 O6 74.56(15) 2_656 .
O3 Nd1 O6 72.47(19) . .
O4 Nd1 O6 132.44(18) . .
O1 Nd1 O6 142.91(17) . .
O5 Nd1 O6 50.0(2) . .
O2 Nd1 N1 141.98(15) 2_656 .
O3 Nd1 N1 82.23(14) . .
O4 Nd1 N1 137.44(14) . .
O1 Nd1 N1 80.57(14) . .
O5 Nd1 N1 86.08(19) . .
O6 Nd1 N1 69.60(17) . .
O2 Nd1 O2 74.50(14) 2_656 .
O3 Nd1 O2 68.93(13) . .
O4 Nd1 O2 69.38(13) . .
O1 Nd1 O2 50.61(11) . .
O5 Nd1 O2 149.10(17) . .
O6 Nd1 O2 135.27(17) . .
N1 Nd1 O2 124.83(14) . .
O2 Nd1 N2 141.86(14) 2_656 .
O3 Nd1 N2 141.85(14) . .
O4 Nd1 N2 76.21(14) . .
O1 Nd1 N2 79.37(14) . .
O5 Nd1 N2 71.33(16) . .
O6 Nd1 N2 104.11(18) . .
N1 Nd1 N2 61.97(15) . .
O2 Nd1 N2 120.16(13) . .
O2 Nd1 C1 100.19(14) 2_656 .
O3 Nd1 C1 73.20(15) . .
O4 Nd1 C1 76.93(15) . .
O1 Nd1 C1 24.86(13) . .
O5 Nd1 C1 164.27(19) . .
O6 Nd1 C1 145.46(19) . .
N1 Nd1 C1 102.06(15) . .
O2 Nd1 C1 25.80(12) . .
N2 Nd1 C1 100.41(15) . .
O2 Nd1 N3 75.90(15) 2_656 .
O3 Nd1 N3 97.2(2) . .
O4 Nd1 N3 110.4(2) . .
O1 Nd1 N3 157.46(16) . .
O5 Nd1 N3 24.9(2) . .
O6 Nd1 N3 25.1(2) . .
N1 Nd1 N3 77.05(18) . .
O2 Nd1 N3 149.66(14) . .
N2 Nd1 N3 87.75(17) . .
C1 Nd1 N3 170.3(2) . .
O2 Nd1 Nd1 39.46(9) 2_656 2_656
O3 Nd1 Nd1 67.10(9) . 2_656
O4 Nd1 Nd1 68.94(9) . 2_656
O1 Nd1 Nd1 85.62(9) . 2_656
O5 Nd1 Nd1 117.85(14) . 2_656
O6 Nd1 Nd1 108.05(13) . 2_656
N1 Nd1 Nd1 147.79(11) . 2_656
O2 Nd1 Nd1 35.04(8) . 2_656
N2 Nd1 Nd1 143.13(10) . 2_656
C1 Nd1 Nd1 60.77(10) . 2_656
N3 Nd1 Nd1 115.09(12) . 2_656
C1 O1 Nd1 98.0(3) . .
C1 O2 Nd1 163.3(4) . 2_656
C1 O2 Nd1 90.4(3) . .
Nd1 O2 Nd1 105.50(14) 2_656 .
C11 O3 Nd1 130.9(3) . .
C11 O4 Nd1 132.7(4) 2_656 .
N3 O5 Nd1 97.6(4) . .
N3 O6 Nd1 94.8(4) . .
C30 N1 C31 117.7(5) . .
C30 N1 Nd1 120.5(4) . .
C31 N1 Nd1 121.4(4) . .
C21 N2 C32 117.9(5) . .
C21 N2 Nd1 122.4(4) . .
C32 N2 Nd1 119.5(4) . .
O7 N3 O5 120.4(9) . .
O7 N3 O6 122.1(9) . .
O5 N3 O6 117.5(6) . .
O7 N3 Nd1 176.5(7) . .
O5 N3 Nd1 57.5(3) . .
O6 N3 Nd1 60.1(3) . .
C3 N4 C2 120.9(5) . .
C3 N4 H4A 119.4 . .
C2 N4 H4A 119.7 . .
C4 N5 C3 128.3(5) . .
C4 N5 H5A 115.9 . .
C3 N5 H5A 115.8 . .
C13 N6 C12 125.7(7) . .
C13 N6 H6A 117.3 . .
C12 N6 H6A 116.9 . .
C14 N7 C13 128.1(6) . .
C14 N7 H7A 115.8 . .
C13 N7 H7A 116.1 . .
O1 C1 O2 120.8(5) . .
O1 C1 C2 122.1(5) . .
O2 C1 C2 117.0(5) . .
O1 C1 Nd1 57.1(3) . .
O2 C1 Nd1 63.8(3) . .
C2 C1 Nd1 174.6(4) . .
N4 C2 C1 114.1(5) . .
N4 C2 H2A 108.7 . .
C1 C2 H2A 108.7 . .
N4 C2 H2B 108.7 . .
C1 C2 H2B 108.7 . .
H2A C2 H2B 107.6 . .
N4 C3 N5 117.6(5) . .
N4 C3 S1 122.6(4) . .
N5 C3 S1 119.7(5) . .
O9 C4 N5 121.9(6) . .
O9 C4 C5 121.2(6) . .
N5 C4 C5 116.9(6) . .
C10 C5 C6 119.7(7) . .
C10 C5 C4 121.2(7) . .
C6 C5 C4 119.1(8) . .
C7 C6 C5 122.8(11) . .
C7 C6 H6B 118.6 . .
C5 C6 H6B 118.6 . .
C8 C7 C6 117.8(12) . .
C8 C7 H7B 121.1 . .
C6 C7 H7B 121.1 . .
C7 C8 C9 124.7(10) . .
C7 C8 H8A 117.7 . .
C9 C8 H8A 117.7 . .
C8 C9 C10 115.8(11) . .
C8 C9 H9A 122.1 . .
C10 C9 H9A 122.1 . .
C5 C10 C9 119.2(10) . .
C5 C10 H10A 120.4 . .
C9 C10 H10A 120.4 . .
O4 C11 O3 127.3(5) 2_656 .
O4 C11 C12 119.2(5) 2_656 .
O3 C11 C12 113.1(5) . .
N6 C12 C11 115.6(6) . .
N6 C12 H12A 108.4 . .
C11 C12 H12A 108.4 . .
N6 C12 H12B 108.4 . .
C11 C12 H12B 108.4 . .
H12A C12 H12B 107.4 . .
N6 C13 N7 117.5(7) . .
N6 C13 S2 124.9(6) . .
N7 C13 S2 117.5(6) . .
O8 C14 N7 123.1(6) . .
O8 C14 C15 121.0(6) . .
N7 C14 C15 115.9(6) . .
C16 C15 C20 119.5(6) . .
C16 C15 C14 122.1(6) . .
C20 C15 C14 118.3(6) . .
C17 C16 C15 120.7(7) . .
C17 C16 H16A 119.6 . .
C15 C16 H16A 119.6 . .
C16 C17 C18 118.9(8) . .
C16 C17 H17A 120.6 . .
C18 C17 H17A 120.6 . .
C19 C18 C17 121.8(8) . .
C19 C18 H18A 119.1 . .
C17 C18 H18A 119.1 . .
C18 C19 C20 119.0(8) . .
C18 C19 H19A 120.5 . .
C20 C19 H19A 120.5 . .
C19 C20 C15 120.1(8) . .
C19 C20 H20A 120.0 . .
C15 C20 H20A 120.0 . .
N2 C21 C22 122.7(6) . .
N2 C21 H21A 118.6 . .
C22 C21 H21A 118.6 . .
C23 C22 C21 118.4(7) . .
C23 C22 H22A 120.8 . .
C21 C22 H22A 120.8 . .
C22 C23 C24 121.3(6) . .
C22 C23 H23A 119.4 . .
C24 C23 H23A 119.4 . .
C23 C24 C32 117.1(6) . .
C23 C24 C25 123.9(6) . .
C32 C24 C25 119.0(6) . .
C26 C25 C24 121.5(6) . .
C26 C25 H25A 119.3 . .
C24 C25 H25A 119.3 . .
C25 C26 C27 122.2(6) . .
C25 C26 H26A 118.9 . .
C27 C26 H26A 118.9 . .
C28 C27 C26 124.0(6) . .
C28 C27 C31 117.9(6) . .
C26 C27 C31 118.1(6) . .
C29 C28 C27 120.8(6) . .
C29 C28 H28A 119.6 . .
C27 C28 H28A 119.6 . .
C28 C29 C30 118.2(7) . .
C28 C29 H29A 120.9 . .
C30 C29 H29A 120.9 . .
N1 C30 C29 123.5(7) . .
N1 C30 H30A 118.2 . .
C29 C30 H30A 118.2 . .
N1 C31 C32 118.0(5) . .
N1 C31 C27 121.9(6) . .
C32 C31 C27 120.1(5) . .
N2 C32 C24 122.5(6) . .
N2 C32 C31 118.4(5) . .
C24 C32 C31 119.1(5) . .
C33 O10 H10 109.6 . .
O10 C33 H33A 109.5 . .
O10 C33 H33B 109.5 . .
H33A C33 H33B 109.5 . .
O10 C33 H33C 109.4 . .
H33A C33 H33C 109.5 . .
H33B C33 H33C 109.5 . .

loop_
_geom_bond_atom_site_label_1
_geom_bond_atom_site_label_2
_geom_bond_distance
_geom_bond_site_symmetry_2
Nd1 O2 2.385(3) 2_656
Nd1 O3 2.395(4) .
Nd1 O4 2.412(4) .
Nd1 O1 2.495(4) .
Nd1 O5 2.508(5) .
Nd1 O6 2.564(5) .
Nd1 N1 2.609(5) .
Nd1 O2 2.640(4) .
Nd1 N2 2.654(4) .
Nd1 C1 2.941(5) .
Nd1 N3 2.948(6) .
Nd1 Nd1 4.0031(11) 2_656
S1 C3 1.671(6) .
S2 C13 1.673(9) .
O1 C1 1.248(6) .
O2 C1 1.280(6) .
O2 Nd1 2.385(3) 2_656
O3 C11 1.258(6) .
O4 C11 1.245(6) 2_656
O5 N3 1.253(9) .
O6 N3 1.257(9) .
O7 N3 1.229(8) .
O8 C14 1.228(8) .
O9 C4 1.214(8) .
N1 C30 1.316(8) .
N1 C31 1.361(7) .
N2 C21 1.333(8) .
N2 C32 1.367(7) .
N4 C3 1.328(7) .
N4 C2 1.440(7) .
N4 H4A 0.8600 .
N5 C4 1.377(8) .
N5 C3 1.383(7) .
N5 H5A 0.8600 .
N6 C13 1.328(10) .
N6 C12 1.458(9) .
N6 H6A 0.8600 .
N7 C14 1.358(9) .
N7 C13 1.373(9) .
N7 H7A 0.8600 .
C1 C2 1.495(8) .
C2 H2A 0.9700 .
C2 H2B 0.9700 .
C4 C5 1.461(9) .
C5 C10 1.365(12) .
C5 C6 1.376(11) .
C6 C7 1.343(12) .
C6 H6B 0.9300 .
C7 C8 1.311(17) .
C7 H7B 0.9300 .
C8 C9 1.407(16) .
C8 H8A 0.9300 .
C9 C10 1.421(12) .
C9 H9A 0.9300 .
C10 H10A 0.9300 .
C11 O4 1.245(6) 2_656
C11 C12 1.514(9) .
C12 H12A 0.9700 .
C12 H12B 0.9700 .
C14 C15 1.464(9) .
C15 C16 1.379(9) .
C15 C20 1.398(9) .
C16 C17 1.364(10) .
C16 H16A 0.9300 .
C17 C18 1.384(13) .
C17 H17A 0.9300 .
C18 C19 1.370(13) .
C18 H18A 0.9300 .
C19 C20 1.372(12) .
C19 H19A 0.9300 .
C20 H20A 0.9300 .
C21 C22 1.413(9) .
C21 H21A 0.9300 .
C22 C23 1.364(10) .
C22 H22A 0.9300 .
C23 C24 1.381(10) .
C23 H23A 0.9300 .
C24 C32 1.419(7) .
C24 C25 1.426(9) .
C25 C26 1.325(10) .
C25 H25A 0.9300 .
C26 C27 1.422(9) .
C26 H26A 0.9300 .
C27 C28 1.363(10) .
C27 C31 1.424(8) .
C28 C29 1.363(11) .
C28 H28A 0.9300 .
C29 C30 1.410(9) .
C29 H29A 0.9300 .
C30 H30A 0.9300 .
C31 C32 1.422(9) .
O10 C33 1.34(3) .
O10 H10 0.8199 .
C33 H33A 0.9600 .
C33 H33B 0.9600 .
C33 H33C 0.9600 .

loop_
_geom_hbond_atom_site_label_D
_geom_hbond_atom_site_label_H
_geom_hbond_atom_site_label_A
_geom_hbond_distance_DH
_geom_hbond_distance_HA
_geom_hbond_distance_DA
_geom_hbond_angle_DHA
_geom_hbond_site_symmetry_A
N4 H4A O9 0.86 2.01 2.662(6) 132.2 .
N6 H6A O8 0.86 1.98 2.655(8) 134.9 .
N6 H6A S1 0.86 3.02 3.681(8) 135.4 2_656
N4 H4A S2 0.86 2.80 3.439(6) 132.0 2_756
N7 H7A O9 0.86 2.25 2.951(7) 138.3 2_756
N5 H5A S1 0.86 2.60 3.454(5) 169.5 2_665

loop_
_geom_torsion_atom_site_label_1
_geom_torsion_atom_site_label_2
_geom_torsion_atom_site_label_3
_geom_torsion_atom_site_label_4
_geom_torsion
_geom_torsion_site_symmetry_1
_geom_torsion_site_symmetry_4
O2 Nd1 O1 C1 0.4(4) 2_656 .
O3 Nd1 O1 C1 66.2(4) . .
O4 Nd1 O1 C1 -70.5(4) . .
O5 Nd1 O1 C1 -146.4(4) . .
O6 Nd1 O1 C1 113.2(4) . .
N1 Nd1 O1 C1 149.6(4) . .
O2 Nd1 O1 C1 -2.8(3) . .
N2 Nd1 O1 C1 -147.4(4) . .
N3 Nd1 O1 C1 156.4(5) . .
Nd1 Nd1 O1 C1 -1.2(3) 2_656 .
O2 Nd1 O2 C1 -174.7(4) 2_656 .
O3 Nd1 O2 C1 -94.9(3) . .
O4 Nd1 O2 C1 102.9(3) . .
O1 Nd1 O2 C1 2.7(3) . .
O5 Nd1 O2 C1 148.2(4) . .
O6 Nd1 O2 C1 -127.0(3) . .
N1 Nd1 O2 C1 -31.3(4) . .
N2 Nd1 O2 C1 43.8(3) . .
N3 Nd1 O2 C1 -161.7(4) . .
Nd1 Nd1 O2 C1 -174.7(4) 2_656 .
O2 Nd1 O2 Nd1 0.0 2_656 2_656
O3 Nd1 O2 Nd1 79.81(16) . 2_656
O4 Nd1 O2 Nd1 -82.40(16) . 2_656
O1 Nd1 O2 Nd1 177.4(2) . 2_656
O5 Nd1 O2 Nd1 -37.1(4) . 2_656
O6 Nd1 O2 Nd1 47.7(3) . 2_656
N1 Nd1 O2 Nd1 143.42(16) . 2_656
N2 Nd1 O2 Nd1 -141.52(15) . 2_656
C1 Nd1 O2 Nd1 174.7(4) . 2_656
N3 Nd1 O2 Nd1 13.0(4) . 2_656
O2 Nd1 O3 C11 7.1(5) 2_656 .
O4 Nd1 O3 C11 -47.9(6) . .
O1 Nd1 O3 C11 -122.3(5) . .
O5 Nd1 O3 C11 75.8(6) . .
O6 Nd1 O3 C11 85.2(5) . .
N1 Nd1 O3 C11 156.2(6) . .
O2 Nd1 O3 C11 -71.7(5) . .
N2 Nd1 O3 C11 175.9(5) . .
C1 Nd1 O3 C11 -98.6(5) . .
N3 Nd1 O3 C11 80.4(5) . .
Nd1 Nd1 O3 C11 -33.8(5) 2_656 .
O2 Nd1 O4 C11 -42.1(6) 2_656 2_656
O3 Nd1 O4 C11 12.1(7) . 2_656
O1 Nd1 O4 C11 85.6(6) . 2_656
O5 Nd1 O4 C11 -122.8(6) . 2_656
O6 Nd1 O4 C11 -97.4(6) . 2_656
N1 Nd1 O4 C11 155.3(5) . 2_656
O2 Nd1 O4 C11 35.8(5) . 2_656
N2 Nd1 O4 C11 165.9(6) . 2_656
C1 Nd1 O4 C11 61.6(6) . 2_656
N3 Nd1 O4 C11 -111.8(6) . 2_656
Nd1 Nd1 O4 C11 -1.8(5) 2_656 2_656
O2 Nd1 O5 N3 77.0(4) 2_656 .
O3 Nd1 O5 N3 11.1(5) . .
O4 Nd1 O5 N3 154.9(4) . .
O1 Nd1 O5 N3 -130.1(4) . .
O6 Nd1 O5 N3 -0.8(4) . .
N1 Nd1 O5 N3 -67.3(4) . .
O2 Nd1 O5 N3 113.1(5) . .
N2 Nd1 O5 N3 -129.0(5) . .
C1 Nd1 O5 N3 170.8(4) . .
Nd1 Nd1 O5 N3 90.0(4) 2_656 .
O2 Nd1 O6 N3 -89.6(4) 2_656 .
O3 Nd1 O6 N3 -168.7(4) . .
O4 Nd1 O6 N3 -33.2(5) . .
O1 Nd1 O6 N3 141.9(4) . .
O5 Nd1 O6 N3 0.8(4) . .
N1 Nd1 O6 N3 103.3(4) . .
O2 Nd1 O6 N3 -137.4(4) . .
N2 Nd1 O6 N3 50.9(4) . .
C1 Nd1 O6 N3 -175.2(3) . .
Nd1 Nd1 O6 N3 -110.8(4) 2_656 .
O2 Nd1 N1 C30 41.2(6) 2_656 .
O3 Nd1 N1 C30 -12.4(5) . .
O4 Nd1 N1 C30 -167.0(5) . .
O1 Nd1 N1 C30 -95.9(5) . .
O5 Nd1 N1 C30 110.3(5) . .
O6 Nd1 N1 C30 61.7(5) . .
O2 Nd1 N1 C30 -70.0(6) . .
N2 Nd1 N1 C30 -178.8(6) . .
C1 Nd1 N1 C30 -83.3(5) . .
N3 Nd1 N1 C30 86.8(5) . .
Nd1 Nd1 N1 C30 -30.0(6) 2_656 .
O2 Nd1 N1 C31 -132.3(4) 2_656 .
O3 Nd1 N1 C31 174.1(4) . .
O4 Nd1 N1 C31 19.5(5) . .
O1 Nd1 N1 C31 90.6(4) . .
O5 Nd1 N1 C31 -63.2(4) . .
O6 Nd1 N1 C31 -111.8(5) . .
O2 Nd1 N1 C31 116.6(4) . .
N2 Nd1 N1 C31 7.7(4) . .
C1 Nd1 N1 C31 103.2(4) . .
N3 Nd1 N1 C31 -86.7(4) . .
Nd1 Nd1 N1 C31 156.5(3) 2_656 .
O2 Nd1 N2 C21 -42.3(6) 2_656 .
O3 Nd1 N2 C21 155.4(4) . .
O4 Nd1 N2 C21 5.8(5) . .
O1 Nd1 N2 C21 92.7(5) . .
O5 Nd1 N2 C21 -86.8(5) . .
O6 Nd1 N2 C21 -125.1(5) . .
N1 Nd1 N2 C21 177.6(5) . .
O2 Nd1 N2 C21 61.6(5) . .
C1 Nd1 N2 C21 79.4(5) . .
N3 Nd1 N2 C21 -105.9(5) . .
Nd1 Nd1 N2 C21 25.0(6) 2_656 .
O2 Nd1 N2 C32 133.0(4) 2_656 .
O3 Nd1 N2 C32 -29.4(5) . .
O4 Nd1 N2 C32 -179.0(4) . .
O1 Nd1 N2 C32 -92.0(4) . .
O5 Nd1 N2 C32 88.5(4) . .
O6 Nd1 N2 C32 50.1(4) . .
N1 Nd1 N2 C32 -7.1(4) . .
O2 Nd1 N2 C32 -123.2(4) . .
C1 Nd1 N2 C32 -105.3(4) . .
N3 Nd1 N2 C32 69.4(4) . .
Nd1 Nd1 N2 C32 -159.7(3) 2_656 .
Nd1 O5 N3 O7 -176.7(6) . .
Nd1 O5 N3 O6 1.4(7) . .
Nd1 O6 N3 O7 176.7(6) . .
Nd1 O6 N3 O5 -1.3(7) . .
O2 Nd1 N3 O7 -45(11) 2_656 .
O3 Nd1 N3 O7 -117(11) . .
O4 Nd1 N3 O7 26(11) . .
O1 Nd1 N3 O7 155(10) . .
O5 Nd1 N3 O7 53(11) . .
O6 Nd1 N3 O7 -128(11) . .
N1 Nd1 N3 O7 162(11) . .
O2 Nd1 N3 O7 -58(11) . .
N2 Nd1 N3 O7 101(11) . .
C1 Nd1 N3 O7 -112(11) . .
Nd1 Nd1 N3 O7 -49(11) 2_656 .
O2 Nd1 N3 O5 -97.8(4) 2_656 .
O3 Nd1 N3 O5 -170.5(4) . .
O4 Nd1 N3 O5 -26.9(5) . .
O1 Nd1 N3 O5 102.2(6) . .
O6 Nd1 N3 O5 178.6(7) . .
N1 Nd1 N3 O5 109.2(4) . .
O2 Nd1 N3 O5 -110.7(5) . .
N2 Nd1 N3 O5 47.4(4) . .
C1 Nd1 N3 O5 -165.0(8) . .
Nd1 Nd1 N3 O5 -102.5(4) 2_656 .
O2 Nd1 N3 O6 83.6(4) 2_656 .
O3 Nd1 N3 O6 10.9(4) . .
O4 Nd1 N3 O6 154.5(4) . .
O1 Nd1 N3 O6 -76.3(6) . .
O5 Nd1 N3 O6 -178.6(7) . .
N1 Nd1 N3 O6 -69.4(4) . .
O2 Nd1 N3 O6 70.7(6) . .
N2 Nd1 N3 O6 -131.1(4) . .
C1 Nd1 N3 O6 16.4(11) . .
Nd1 Nd1 N3 O6 78.9(4) 2_656 .
Nd1 O1 C1 O2 5.1(6) . .
Nd1 O1 C1 C2 -173.7(5) . .
Nd1 O2 C1 O1 -166.7(9) 2_656 .
Nd1 O2 C1 O1 -4.8(5) . .
Nd1 O2 C1 C2 12.1(16) 2_656 .
Nd1 O2 C1 C2 174.1(4) . .
Nd1 O2 C1 Nd1 -161.9(13) 2_656 .
O2 Nd1 C1 O1 -179.7(3) 2_656 .
O3 Nd1 C1 O1 -108.7(4) . .
O4 Nd1 C1 O1 105.6(4) . .
O5 Nd1 C1 O1 89.3(7) . .
O6 Nd1 C1 O1 -102.2(4) . .
N1 Nd1 C1 O1 -30.7(4) . .
O2 Nd1 C1 O1 175.1(6) . .
N2 Nd1 C1 O1 32.6(4) . .
N3 Nd1 C1 O1 -114.4(9) . .
Nd1 Nd1 C1 O1 178.6(4) 2_656 .
O2 Nd1 C1 O2 5.2(4) 2_656 .
O3 Nd1 C1 O2 76.2(3) . .
O4 Nd1 C1 O2 -69.5(3) . .
O1 Nd1 C1 O2 -175.1(6) . .
O5 Nd1 C1 O2 -85.8(6) . .
O6 Nd1 C1 O2 82.7(4) . .
N1 Nd1 C1 O2 154.2(3) . .
N2 Nd1 C1 O2 -142.5(3) . .
N3 Nd1 C1 O2 70.5(10) . .
Nd1 Nd1 C1 O2 3.5(3) 2_656 .
O2 Nd1 C1 C2 -96(4) 2_656 .
O3 Nd1 C1 C2 -25(4) . .
O4 Nd1 C1 C2 -170(4) . .
O1 Nd1 C1 C2 84(4) . .
O5 Nd1 C1 C2 173(3) . .
O6 Nd1 C1 C2 -18(4) . .
N1 Nd1 C1 C2 53(4) . .
O2 Nd1 C1 C2 -101(4) . .
N2 Nd1 C1 C2 117(4) . .
N3 Nd1 C1 C2 -30(4) . .
Nd1 Nd1 C1 C2 -97(4) 2_656 .
C3 N4 C2 C1 -79.8(7) . .
O1 C1 C2 N4 -16.1(8) . .
O2 C1 C2 N4 165.1(5) . .
Nd1 C1 C2 N4 -97(4) . .
C2 N4 C3 N5 175.7(5) . .
C2 N4 C3 S1 -5.2(8) . .
C4 N5 C3 N4 0.7(9) . .
C4 N5 C3 S1 -178.4(5) . .
C3 N5 C4 O9 6.3(11) . .
C3 N5 C4 C5 -173.4(6) . .
O9 C4 C5 C10 -141.3(8) . .
N5 C4 C5 C10 38.4(10) . .
O9 C4 C5 C6 35.1(11) . .
N5 C4 C5 C6 -145.1(7) . .
C10 C5 C6 C7 -1.7(13) . .
C4 C5 C6 C7 -178.2(8) . .
C5 C6 C7 C8 3.3(16) . .
C6 C7 C8 C9 -3.0(18) . .
C7 C8 C9 C10 1.0(17) . .
C6 C5 C10 C9 -0.4(12) . .
C4 C5 C10 C9 176.1(7) . .
C8 C9 C10 C5 0.7(13) . .
Nd1 O3 C11 O4 52.4(9) . 2_656
Nd1 O3 C11 C12 -121.5(6) . .
C13 N6 C12 C11 104.3(9) . .
O4 C11 C12 N6 5.8(11) 2_656 .
O3 C11 C12 N6 -179.7(7) . .
C12 N6 C13 N7 171.4(7) . .
C12 N6 C13 S2 -6.3(12) . .
C14 N7 C13 N6 8.7(12) . .
C14 N7 C13 S2 -173.4(6) . .
C13 N7 C14 O8 -3.6(13) . .
C13 N7 C14 C15 175.2(7) . .
O8 C14 C15 C16 149.2(7) . .
N7 C14 C15 C16 -29.6(9) . .
O8 C14 C15 C20 -27.2(10) . .
N7 C14 C15 C20 153.9(6) . .
C20 C15 C16 C17 0.4(10) . .
C14 C15 C16 C17 -176.0(7) . .
C15 C16 C17 C18 0.2(13) . .
C16 C17 C18 C19 -1.2(14) . .
C17 C18 C19 C20 1.6(14) . .
C18 C19 C20 C15 -0.9(12) . .
C16 C15 C20 C19 -0.1(10) . .
C14 C15 C20 C19 176.4(6) . .
C32 N2 C21 C22 -0.5(9) . .
Nd1 N2 C21 C22 174.8(5) . .
N2 C21 C22 C23 -0.3(11) . .
C21 C22 C23 C24 0.4(11) . .
C22 C23 C24 C32 0.4(10) . .
C22 C23 C24 C25 178.7(6) . .
C23 C24 C25 C26 -177.0(6) . .
C32 C24 C25 C26 1.3(9) . .
C24 C25 C26 C27 -1.9(10) . .
C25 C26 C27 C28 -179.9(7) . .
C25 C26 C27 C31 1.3(9) . .
C26 C27 C28 C29 -177.7(7) . .
C31 C27 C28 C29 1.0(10) . .
C27 C28 C29 C30 -0.6(12) . .
C31 N1 C30 C29 0.4(11) . .
Nd1 N1 C30 C29 -173.3(6) . .
C28 C29 C30 N1 -0.1(12) . .
C30 N1 C31 C32 178.4(6) . .
Nd1 N1 C31 C32 -7.9(7) . .
C30 N1 C31 C27 0.0(9) . .
Nd1 N1 C31 C27 173.6(4) . .
C28 C27 C31 N1 -0.7(9) . .
C26 C27 C31 N1 178.1(5) . .
C28 C27 C31 C32 -179.1(6) . .
C26 C27 C31 C32 -0.3(8) . .
C21 N2 C32 C24 1.3(8) . .
Nd1 N2 C32 C24 -174.1(4) . .
C21 N2 C32 C31 -178.0(5) . .
Nd1 N2 C32 C31 6.5(6) . .
C23 C24 C32 N2 -1.3(8) . .
C25 C24 C32 N2 -179.7(5) . .
C23 C24 C32 C31 178.1(5) . .
C25 C24 C32 C31 -0.3(8) . .
N1 C31 C32 N2 0.8(8) . .
C27 C31 C32 N2 179.2(5) . .
N1 C31 C32 C24 -178.6(5) . .
C27 C31 C32 C24 -0.2(8) . .
